data_1533248
loop_
_publ_author_name
'Yang, L.T.'
'Liang, J.K.'
'Rao, G.H.'
'Liu, F.S.'
'Liu, Q.L.'
'Luo, J.'

_publ_section_title
;
 Synthesis, crystal structure and physical properties of Fe Sr2 (Ce3/2
 Ln1/2) Cu2 O10-d (Ln = Eu, Gd and Tb)
;
_journal_name_full 'Journal of Alloys Compd.'
_journal_page_first 53
_journal_page_last 58
_journal_volume 373
_journal_year 2004
_chemical_formula_sum 'Ce1.5 Cu2 Fe O9.48 Sr2 Tb0.5'
_chemical_name_systematic 'Sr2 (Ce1.5 Tb0.5) (Fe Cu2 O9.48)'
_space_group_IT_number 139
_symmetry_space_group_name_Hall '-I 4 2'
_symmetry_space_group_name_H-M 'I 4/m m m'
_cell_angle_alpha 90
_cell_angle_beta 90
_cell_angle_gamma 90
_cell_formula_units_Z 2
_cell_length_a 3.8364
_cell_length_b 3.8364
_cell_length_c 28.1329
_cell_volume 414.059
_citation_journal_id_ASTM JALCEU
_cod_data_source_file Yang_JALCEU_2004_1497.cif
_cod_data_source_block Ce1.5Cu2Fe1O9.48Sr2Tb0.5
_cod_original_cell_volume 414.0591
_cod_original_formula_sum 'Ce1.5 Cu2 Fe1 O9.48 Sr2 Tb0.5'
_cod_database_code 1533248

loop_
_symmetry_equiv_pos_as_xyz
x,y,z
-y,x,z
-x,-y,z
y,-x,z
x,-y,-z
y,x,-z
-x,y,-z
-y,-x,-z
-x,-y,-z
y,-x,-z
x,y,-z
-y,x,-z
-x,y,z
-y,-x,z
x,-y,z
y,x,z
x+1/2,y+1/2,z+1/2
-y+1/2,x+1/2,z+1/2
-x+1/2,-y+1/2,z+1/2
y+1/2,-x+1/2,z+1/2
x+1/2,-y+1/2,-z+1/2
y+1/2,x+1/2,-z+1/2
-x+1/2,y+1/2,-z+1/2
-y+1/2,-x+1/2,-z+1/2
-x+1/2,-y+1/2,-z+1/2
y+1/2,-x+1/2,-z+1/2
x+1/2,y+1/2,-z+1/2
-y+1/2,x+1/2,-z+1/2
-x+1/2,y+1/2,z+1/2
-y+1/2,-x+1/2,z+1/2
x+1/2,-y+1/2,z+1/2
y+1/2,x+1/2,z+1/2

loop_
_atom_site_label
_atom_site_type_symbol
_atom_site_fract_x
_atom_site_fract_y
_atom_site_fract_z
_atom_site_occupancy
_atom_site_U_iso_or_equiv
O2 O-2 0 0 0.0791 1 0.0
Tb1 Tb+3 0 0 0.2951 0.25 0.0
O1 O-2 0 0.5 0 0.74 0.0
Sr1 Sr+2 0 0 0.4226 1 0.0
Fe2 Fe+3 0 0 0.1411 0.333 0.0
O3 O-2 0 0.5 0.1496 1 0.0
Fe1 Fe+3 0 0 0 0.333 0.0
Cu2 Cu+2 0 0 0.1411 0.667 0.0
Cu1 Cu+2 0 0 0 0.667 0.0
Ce1 Ce+3 0 0 0.2951 0.75 0.0
O4 O-2 0 0.5 0.25 1 0.0
